data_7247864
loop_
_publ_author_name
'Tichotov&#xe1;, Mark&#xe9;ta Christou'
'Tu&#x10d;kov&#xe1;, Lucie'
'Kocek, Hugo'
'R&#x16f;&#x17e;i&#x10d;ka, Ale&#x161;'
'Straka, Michal'
'Proch&#xe1;zkov&#xe1;, Eli&#x161;ka'

_publ_section_title
;
 Exploring the impact of alignment media on RDC analysis of
 phosphorus-containing compounds: a molecular docking approach.
;
_journal_issue 3
_journal_name_full 'Physical chemistry chemical physics : PCCP'
_journal_page_first 2016
_journal_page_last 2024
_journal_paper_doi 10.1039/d3cp04099b
_journal_volume 26
_journal_year 2024
_chemical_absolute_configuration rmad
_chemical_formula_moiety 'C16 H21 O3 P'
_chemical_formula_sum 'C16 H21 O3 P'
_chemical_formula_weight 292.30
_space_group_crystal_system orthorhombic
_space_group_IT_number 19
_space_group_name_Hall 'P 2ac 2ab'
_space_group_name_H-M_alt 'P 21 21 21'
_atom_sites_solution_hydrogens geom
_audit_creation_method SHELXL-2019/1
_audit_update_record
;
2023-08-11 deposited with the CCDC.	2023-12-12 downloaded from the CCDC.
;
_cell_angle_alpha 90
_cell_angle_beta 90
_cell_angle_gamma 90
_cell_formula_units_Z 8
_cell_length_a 9.9615(6)
_cell_length_b 11.5646(7)
_cell_length_c 26.2104(14)
_cell_measurement_reflns_used 45757
_cell_measurement_temperature 150(2)
_cell_measurement_theta_max 27.5
_cell_measurement_theta_min 1
_cell_volume 3019.5(3)
_computing_cell_refinement 'APEX4 v2021.4-1 (Bruker AXS)'
_computing_data_collection 'Bruker Instrument Service vV6.2.3'
_computing_data_reduction 'SAINT V8.40B (Bruker AXS Inc., 2019)'
_computing_molecular_graphics 'Bruker SHELXTL'
_computing_publication_material 'Bruker SHELXTL'
_computing_structure_refinement 'SHELXL-2019/1 (Sheldrick, 2019)'
_computing_structure_solution 'SHELXT 2018/2 (Sheldrick, 2014)'
_diffrn_ambient_temperature 150(2)
_diffrn_detector_area_resol_mean 10.4167
_diffrn_measured_fraction_theta_full 0.995
_diffrn_measured_fraction_theta_max 0.992
_diffrn_measurement_device_type 'Bruker D8 - Venture'
_diffrn_measurement_method '\f and \w scans to fill the Ewald sphere'
_diffrn_radiation_type MoK\a
_diffrn_radiation_wavelength 0.71073
_diffrn_reflns_av_R_equivalents 0.0583
_diffrn_reflns_av_unetI/netI 0.0358
_diffrn_reflns_Laue_measured_fraction_full 0.995
_diffrn_reflns_Laue_measured_fraction_max 0.992
_diffrn_reflns_limit_h_max 13
_diffrn_reflns_limit_h_min -13
_diffrn_reflns_limit_k_max 15
_diffrn_reflns_limit_k_min -15
_diffrn_reflns_limit_l_max 31
_diffrn_reflns_limit_l_min -34
_diffrn_reflns_number 45757
_diffrn_reflns_point_group_measured_fraction_full 0.996
_diffrn_reflns_point_group_measured_fraction_max 0.992
_diffrn_reflns_theta_full 25.242
_diffrn_reflns_theta_max 28.414
_diffrn_reflns_theta_min 2.568
_diffrn_source 'sealed X-ray tube'
_exptl_absorpt_coefficient_mu 0.187
_exptl_absorpt_correction_T_max 0.7457
_exptl_absorpt_correction_T_min 0.6032
_exptl_absorpt_correction_type multi-scan
_exptl_absorpt_process_details
;
SADABS-2016/2 - Bruker AXS area detector
scaling and absorption correction
;
_exptl_crystal_colour colourless
_exptl_crystal_density_diffrn 1.286
_exptl_crystal_description block
_exptl_crystal_F_000 1248
_exptl_crystal_size_max 0.245
_exptl_crystal_size_mid 0.203
_exptl_crystal_size_min 0.156
_refine_diff_density_max 0.474
_refine_diff_density_min -0.262
_refine_diff_density_rms 0.047
_refine_ls_abs_structure_details
;
 Flack x determined using 2958 quotients [(I+)-(I-)]/[(I+)+(I-)]
 (Parsons, Flack and Wagner, Acta Cryst. B69 (2013) 249-259).
;
_refine_ls_abs_structure_Flack 0.04(3)
_refine_ls_extinction_method none
_refine_ls_goodness_of_fit_ref 1.071
_refine_ls_hydrogen_treatment constr
_refine_ls_matrix_type full
_refine_ls_number_parameters 367
_refine_ls_number_reflns 7542
_refine_ls_number_restraints 350
_refine_ls_restrained_S_all 1.056
_refine_ls_R_factor_all 0.0397
_refine_ls_R_factor_gt 0.0370
_refine_ls_shift/su_max 0.000
_refine_ls_shift/su_mean 0.000
_refine_ls_structure_factor_coef Fsqd
_refine_ls_weighting_details 'w=1/[\s^2^(Fo^2^)+(0.0551P)^2^+0.3581P] where P=(Fo^2^+2Fc^2^)/3'
_refine_ls_weighting_scheme calc
_refine_ls_wR_factor_gt 0.0935
_refine_ls_wR_factor_ref 0.0957
_reflns_Friedel_coverage 0.782
_reflns_Friedel_fraction_full 0.998
_reflns_Friedel_fraction_max 0.991
_reflns_number_gt 7145
_reflns_number_total 7542
_reflns_threshold_expression 'I > 2\s(I)'
_cod_data_source_file d3cp04099b2.cif
_cod_data_source_block ar230606P1
_cod_depositor_comments 'Adding full bibliography for 7247861--7247864.cif.'
_cod_database_code 7247864
_shelx_shelxl_version_number 2019/1
_shelx_space_group_comment
;
The symmetry employed for this shelxl refinement is uniquely defined
by the following loop, which should always be used as a source of
symmetry information in preference to the above space-group names.
They are only intended as comments.
;
_shelx_estimated_absorpt_t_min 0.956
_shelx_estimated_absorpt_t_max 0.971
_exptl_absorpt_special_details
;
The ratio of minimum to maximum
apparent transmission was 0.808
;

loop_
_space_group_symop_operation_xyz
'x, y, z'
'-x+1/2, -y, z+1/2'
'-x, y+1/2, -z+1/2'
'x+1/2, -y+1/2, -z'

loop_
_atom_site_label
_atom_site_type_symbol
_atom_site_fract_x
_atom_site_fract_y
_atom_site_fract_z
_atom_site_U_iso_or_equiv
_atom_site_adp_type
_atom_site_occupancy
_atom_site_site_symmetry_order
_atom_site_calc_flag
_atom_site_refinement_flags_posn
_atom_site_refinement_flags_adp
_atom_site_refinement_flags_occupancy
_atom_site_disorder_assembly
_atom_site_disorder_group
P1 P 0.87985(5) 0.49798(5) 0.43413(2) 0.02691(12) Uani 1 1 d . . . . .
P2 P 0.70982(6) 0.79119(5) 0.15914(2) 0.03013(13) Uani 1 1 d . . . . .
O3 O 0.78063(15) 0.43307(12) 0.39600(6) 0.0268(3) Uani 1 1 d . . . . .
O2 O 0.94604(16) 0.38677(14) 0.45913(6) 0.0328(3) Uani 1 1 d . . . . .
O1 O 0.97197(18) 0.58133(15) 0.41050(7) 0.0395(4) Uani 1 1 d . . . . .
O4 O 0.78030(15) 0.91401(12) 0.15345(6) 0.0283(3) Uani 1 1 d . . . . .
O5 O 0.56870(16) 0.83861(14) 0.17859(7) 0.0355(4) Uani 1 1 d . . . . .
O6 O 0.7084(2) 0.71775(16) 0.11346(7) 0.0486(5) Uani 1 1 d . . . . .
C1 C 0.82146(19) 0.31194(16) 0.38647(8) 0.0236(4) Uani 1 1 d . . . . .
C10 C 0.5945(3) 0.0379(2) 0.38265(12) 0.0448(6) Uani 1 1 d . . . . .
H10A H 0.590196 0.029458 0.345487 0.067 Uiso 1 1 calc R U . . .
H10B H 0.513854 0.077892 0.394777 0.067 Uiso 1 1 calc R U . . .
H10C H 0.599909 -0.038656 0.398507 0.067 Uiso 1 1 calc R U . . .
C11 C 0.7789(2) 0.56477(18) 0.48192(8) 0.0294(4) Uani 1 1 d . . . . .
C12 C 0.7388(3) 0.6795(2) 0.47442(10) 0.0391(5) Uani 1 1 d . . . . .
H12 H 0.768487 0.720852 0.445189 0.047 Uiso 1 1 calc R U . . .
C13 C 0.6557(3) 0.7328(2) 0.50979(12) 0.0491(7) Uani 1 1 d . . . . .
H13 H 0.627315 0.810188 0.504285 0.059 Uiso 1 1 calc R U . . .
C14 C 0.6141(3) 0.6747(3) 0.55273(11) 0.0499(7) Uani 1 1 d . . . . .
H14 H 0.556931 0.711833 0.576696 0.060 Uiso 1 1 calc R U . . .
C15 C 0.6555(3) 0.5624(3) 0.56088(10) 0.0450(6) Uani 1 1 d . . . . .
H15 H 0.627585 0.522938 0.590842 0.054 Uiso 1 1 calc R U . . .
C16 C 0.7378(2) 0.5060(2) 0.52578(9) 0.0360(5) Uani 1 1 d . . . . .
H16 H 0.765608 0.428590 0.531632 0.043 Uiso 1 1 calc R U . . .
C101 C 0.67990(19) 1.00243(19) 0.13888(8) 0.0266(4) Uani 1 1 d . . . . .
C102 C 0.5440(2) 0.95739(19) 0.16189(10) 0.0331(5) Uani 1 1 d . . . . .
H102 H 0.475001 0.956040 0.134173 0.040 Uiso 1 1 calc R U . . .
C103 C 0.4879(3) 1.0272(2) 0.20711(12) 0.0488(7) Uani 1 1 d . . . . .
H10D H 0.394466 1.050369 0.199338 0.059 Uiso 1 1 calc R U . . .
H10E H 0.485747 0.977010 0.237713 0.059 Uiso 1 1 calc R U . . .
C104 C 0.5699(3) 1.1349(2) 0.21903(10) 0.0415(6) Uani 1 1 d . . . . .
H104 H 0.535729 1.182950 0.247968 0.050 Uiso 1 1 calc R U . . .
C105 C 0.6033(2) 1.20282(19) 0.16923(9) 0.0332(5) Uani 1 1 d . . . . .
C106 C 0.7234(2) 1.11534(18) 0.16353(8) 0.0279(4) Uani 1 1 d . . . . .
H106 H 0.808288 1.149291 0.149703 0.034 Uiso 1 1 calc R U . . .
C107 C 0.7192(3) 1.1014(2) 0.22224(9) 0.0386(5) Uani 1 1 d . . . . .
H10F H 0.735269 1.021421 0.234264 0.046 Uiso 1 1 calc R U . . .
H10G H 0.775509 1.157637 0.240993 0.046 Uiso 1 1 calc R U . . .
C108 C 0.6807(3) 1.0075(2) 0.08086(8) 0.0390(5) Uani 1 1 d . . . . .
H10H H 0.619850 1.068783 0.069318 0.058 Uiso 1 1 calc R U . . .
H10I H 0.650788 0.933088 0.067058 0.058 Uiso 1 1 calc R U . . .
H10J H 0.771841 1.023975 0.068842 0.058 Uiso 1 1 calc R U . . .
C109 C 0.4940(3) 1.2144(2) 0.12894(11) 0.0464(6) Uani 1 1 d . . . . .
H10K H 0.531227 1.251271 0.098413 0.070 Uiso 1 1 calc R U . . .
H10L H 0.420515 1.261742 0.142415 0.070 Uiso 1 1 calc R U . . .
H10M H 0.459792 1.137469 0.120085 0.070 Uiso 1 1 calc R U . . .
C110 C 0.6584(3) 1.3242(2) 0.18068(12) 0.0480(7) Uani 1 1 d . . . . .
H11A H 0.696499 1.357444 0.149490 0.072 Uiso 1 1 calc R U . . .
H11B H 0.728283 1.318940 0.206878 0.072 Uiso 1 1 calc R U . . .
H11C H 0.585357 1.373727 0.192988 0.072 Uiso 1 1 calc R U . . .
C111 C 0.7869(2) 0.72040(18) 0.21194(8) 0.0293(4) Uani 1 1 d . . . . .
C112 C 0.8037(3) 0.7730(2) 0.25941(10) 0.0412(6) Uani 1 1 d . . . . .
H112 H 0.768668 0.848226 0.265203 0.049 Uiso 1 1 calc R U . . .
C113 C 0.8715(3) 0.7158(2) 0.29822(11) 0.0464(6) Uani 1 1 d . . . . .
H113 H 0.882398 0.751885 0.330521 0.056 Uiso 1 1 calc R U . . .
C114 C 0.9232(3) 0.6059(2) 0.28985(11) 0.0420(6) Uani 1 1 d . . . . .
H114 H 0.971217 0.567479 0.316192 0.050 Uiso 1 1 calc R U . . .
C115 C 0.9051(3) 0.5528(2) 0.24349(10) 0.0410(6) Uani 1 1 d . . . . .
H115 H 0.939808 0.477287 0.238043 0.049 Uiso 1 1 calc R U . . .
C116 C 0.8362(3) 0.6087(2) 0.20444(10) 0.0360(5) Uani 1 1 d . . . . .
H116 H 0.822819 0.570872 0.172677 0.043 Uiso 1 1 calc R U . . .
C2 C 0.9153(2) 0.27939(18) 0.43231(8) 0.0272(4) Uani 1 1 d . . . . .
H2 H 1.000839 0.247078 0.418297 0.033 Uiso 1 1 calc R U . . .
C3 C 0.8561(2) 0.1912(2) 0.47037(9) 0.0333(5) Uani 1 1 d . . . . .
H3A H 0.919382 0.125749 0.473974 0.040 Uiso 1 1 calc R U . . .
H3B H 0.847460 0.228643 0.504190 0.040 Uiso 1 1 calc R U . . .
C4 C 0.7192(3) 0.1443(2) 0.45441(9) 0.0341(5) Uani 1 1 d . . . . .
H4 H 0.678273 0.086884 0.478315 0.041 Uiso 1 1 calc R U . . .
C5 C 0.7193(2) 0.10867(18) 0.39704(9) 0.0302(4) Uani 1 1 d . . . . .
C6 C 0.6935(2) 0.24050(17) 0.38618(8) 0.0258(4) Uani 1 1 d . . . . .
H6 H 0.631550 0.256652 0.357026 0.031 Uiso 1 1 calc R U . . .
C7 C 0.6278(2) 0.2472(2) 0.43951(9) 0.0332(5) Uani 1 1 d . . . . .
H7A H 0.530690 0.229094 0.439795 0.040 Uiso 1 1 calc R U . . .
H7B H 0.647085 0.319582 0.458299 0.040 Uiso 1 1 calc R U . . .
C8 C 0.8929(2) 0.31204(18) 0.33530(8) 0.0309(4) Uani 1 1 d . . . . .
H8A H 0.916301 0.232554 0.325886 0.046 Uiso 1 1 calc R U . . .
H8B H 0.974841 0.358592 0.337737 0.046 Uiso 1 1 calc R U . . .
H8C H 0.833609 0.345051 0.309256 0.046 Uiso 1 1 calc R U . . .
C9 C 0.8416(3) 0.0457(2) 0.37594(10) 0.0374(5) Uani 1 1 d . . . . .
H9A H 0.923023 0.088910 0.384654 0.056 Uiso 1 1 calc R U . . .
H9B H 0.833905 0.039505 0.338767 0.056 Uiso 1 1 calc R U . . .
H9C H 0.846478 -0.031944 0.390838 0.056 Uiso 1 1 calc R U . . .

loop_
_atom_site_aniso_label
_atom_site_aniso_U_11
_atom_site_aniso_U_22
_atom_site_aniso_U_33
_atom_site_aniso_U_23
_atom_site_aniso_U_13
_atom_site_aniso_U_12
P1 0.0239(2) 0.0227(2) 0.0342(3) -0.0045(2) -0.00091(19) -0.0026(2)
P2 0.0327(3) 0.0228(2) 0.0349(3) 0.0004(2) -0.0062(2) -0.0009(2)
O3 0.0269(7) 0.0191(6) 0.0344(7) -0.0034(5) -0.0049(6) 0.0025(6)
O2 0.0288(8) 0.0269(7) 0.0427(9) -0.0065(6) -0.0118(7) 0.0006(6)
O1 0.0363(9) 0.0327(9) 0.0494(10) -0.0058(7) 0.0069(7) -0.0108(7)
O4 0.0254(7) 0.0231(7) 0.0362(8) 0.0027(6) 0.0012(6) 0.0025(6)
O5 0.0255(7) 0.0264(7) 0.0545(10) 0.0085(7) -0.0067(7) -0.0037(6)
O6 0.0714(13) 0.0305(8) 0.0438(9) -0.0056(7) -0.0137(9) 0.0027(9)
C1 0.0220(9) 0.0181(8) 0.0306(9) -0.0011(7) -0.0020(7) 0.0022(7)
C10 0.0414(14) 0.0310(11) 0.0619(16) -0.0065(11) -0.0030(12) -0.0110(10)
C11 0.0268(9) 0.0261(9) 0.0354(10) -0.0069(8) -0.0029(8) -0.0007(8)
C12 0.0470(14) 0.0292(11) 0.0410(12) -0.0045(9) -0.0035(10) 0.0038(10)
C13 0.0505(15) 0.0390(14) 0.0580(16) -0.0159(12) -0.0053(12) 0.0133(12)
C14 0.0430(14) 0.0560(16) 0.0506(15) -0.0226(12) 0.0034(12) 0.0040(13)
C15 0.0432(13) 0.0526(15) 0.0392(13) -0.0118(11) 0.0053(10) -0.0081(12)
C16 0.0369(11) 0.0336(11) 0.0376(11) -0.0065(9) 0.0000(9) -0.0044(10)
C101 0.0250(9) 0.0235(9) 0.0315(9) 0.0011(8) -0.0018(7) 0.0016(8)
C102 0.0238(10) 0.0270(10) 0.0485(12) 0.0078(9) -0.0052(9) -0.0016(8)
C103 0.0363(13) 0.0403(14) 0.0698(18) 0.0086(12) 0.0200(12) 0.0043(10)
C104 0.0482(15) 0.0339(12) 0.0425(13) -0.0005(10) 0.0135(11) 0.0083(10)
C105 0.0370(11) 0.0246(10) 0.0381(11) -0.0006(8) 0.0035(9) 0.0044(9)
C106 0.0249(9) 0.0248(9) 0.0342(10) -0.0017(8) 0.0001(9) -0.0005(8)
C107 0.0492(14) 0.0337(11) 0.0330(11) -0.0051(9) -0.0062(11) 0.0048(11)
C108 0.0549(15) 0.0316(11) 0.0304(10) -0.0007(9) -0.0049(9) 0.0046(11)
C109 0.0429(14) 0.0349(12) 0.0614(16) 0.0059(12) -0.0070(12) 0.0128(11)
C110 0.0625(17) 0.0251(11) 0.0565(16) -0.0058(10) 0.0049(13) 0.0045(11)
C111 0.0253(9) 0.0254(9) 0.0372(10) 0.0051(8) -0.0017(8) -0.0021(8)
C112 0.0511(15) 0.0289(11) 0.0437(12) 0.0014(9) -0.0105(11) 0.0033(11)
C113 0.0563(16) 0.0375(12) 0.0456(13) 0.0037(11) -0.0175(12) -0.0056(12)
C114 0.0309(12) 0.0378(12) 0.0573(15) 0.0192(11) -0.0077(10) -0.0058(10)
C115 0.0363(12) 0.0304(11) 0.0564(15) 0.0132(10) 0.0062(11) 0.0048(10)
C116 0.0367(12) 0.0264(10) 0.0447(13) 0.0043(9) 0.0038(10) 0.0006(9)
C2 0.0223(9) 0.0233(9) 0.0360(10) -0.0028(8) -0.0062(8) 0.0016(7)
C3 0.0345(11) 0.0306(11) 0.0349(11) 0.0044(9) -0.0072(9) 0.0011(9)
C4 0.0354(11) 0.0300(10) 0.0370(11) 0.0033(8) 0.0028(10) -0.0053(9)
C5 0.0299(10) 0.0215(9) 0.0393(11) -0.0005(8) -0.0029(9) -0.0027(8)
C6 0.0200(9) 0.0226(9) 0.0347(10) -0.0024(7) -0.0033(8) -0.0006(7)
C7 0.0260(10) 0.0324(11) 0.0411(11) -0.0044(9) 0.0036(9) -0.0036(8)
C8 0.0318(10) 0.0259(10) 0.0351(11) -0.0006(8) 0.0023(9) 0.0004(8)
C9 0.0412(12) 0.0230(10) 0.0481(13) -0.0025(9) -0.0020(10) 0.0064(9)

loop_
_atom_type_symbol
_atom_type_description
_atom_type_scat_dispersion_real
_atom_type_scat_dispersion_imag
_atom_type_scat_source
C C 0.0033 0.0016 'International Tables Vol C Tables 4.2.6.8 and 6.1.1.4'
H H 0.0000 0.0000 'International Tables Vol C Tables 4.2.6.8 and 6.1.1.4'
P P 0.1023 0.0942 'International Tables Vol C Tables 4.2.6.8 and 6.1.1.4'
O O 0.0106 0.0060 'International Tables Vol C Tables 4.2.6.8 and 6.1.1.4'

loop_
_geom_angle_atom_site_label_1
_geom_angle_atom_site_label_2
_geom_angle_atom_site_label_3
_geom_angle
_geom_angle_site_symmetry_1
_geom_angle_site_symmetry_3
_geom_angle_publ_flag
O1 P1 O2 116.54(10) . . ?
O1 P1 O3 115.63(10) . . ?
O2 P1 O3 97.76(8) . . ?
O1 P1 C11 111.38(10) . . ?
O2 P1 C11 107.17(10) . . ?
O3 P1 C11 107.15(9) . . ?
O6 P2 O4 116.35(11) . . ?
O6 P2 O5 116.87(12) . . ?
O4 P2 O5 96.44(8) . . ?
O6 P2 C111 111.82(11) . . ?
O4 P2 C111 107.03(9) . . ?
O5 P2 C111 106.85(10) . . ?
C1 O3 P1 112.41(12) . . ?
C2 O2 P1 113.80(13) . . ?
C101 O4 P2 110.04(13) . . ?
C102 O5 P2 112.10(14) . . ?
C8 C1 C6 112.90(17) . . ?
C8 C1 C2 113.42(17) . . ?
C6 C1 C2 111.94(17) . . ?
C16 C11 C12 119.5(2) . . ?
C16 C11 P1 122.22(17) . . ?
C12 C11 P1 118.23(18) . . ?
C13 C12 C11 119.8(2) . . ?
C14 C13 C12 120.7(3) . . ?
C13 C14 C15 119.7(3) . . ?
C14 C15 C16 120.9(3) . . ?
C15 C16 C11 119.2(2) . . ?
O4 C101 C106 106.92(16) . . ?
O4 C101 C108 106.32(17) . . ?
C106 C101 C108 112.96(19) . . ?
O4 C101 C102 104.73(16) . . ?
C106 C101 C102 111.56(18) . . ?
C108 C101 C102 113.62(19) . . ?
O5 C102 C103 108.8(2) . . ?
O5 C102 C101 106.33(17) . . ?
C103 C102 C101 115.76(19) . . ?
C104 C103 C102 113.1(2) . . ?
C103 C104 C107 108.9(2) . . ?
C103 C104 C105 110.8(2) . . ?
C107 C104 C105 88.08(19) . . ?
C109 C105 C110 108.1(2) . . ?
C109 C105 C104 118.1(2) . . ?
C110 C105 C104 111.9(2) . . ?
C109 C105 C106 122.3(2) . . ?
C110 C105 C106 109.6(2) . . ?
C104 C105 C106 85.29(17) . . ?
C101 C106 C107 108.97(18) . . ?
C101 C106 C105 112.06(18) . . ?
C107 C106 C105 87.23(17) . . ?
C104 C107 C106 86.91(18) . . ?
C112 C111 C116 119.1(2) . . ?
C112 C111 P2 122.98(17) . . ?
C116 C111 P2 117.88(18) . . ?
C113 C112 C111 120.3(2) . . ?
C112 C113 C114 120.0(3) . . ?
C115 C114 C113 120.0(2) . . ?
C114 C115 C116 120.5(2) . . ?
C115 C116 C111 120.0(2) . . ?
O2 C2 C3 109.31(18) . . ?
O2 C2 C1 106.84(15) . . ?
C3 C2 C1 115.19(17) . . ?
C4 C3 C2 113.53(18) . . ?
C3 C4 C7 108.75(18) . . ?
C3 C4 C5 110.96(19) . . ?
C7 C4 C5 87.72(17) . . ?
C9 C5 C10 107.67(18) . . ?
C9 C5 C4 118.5(2) . . ?
C10 C5 C4 112.2(2) . . ?
C9 C5 C6 121.93(19) . . ?
C10 C5 C6 109.88(19) . . ?
C4 C5 C6 85.30(16) . . ?
C1 C6 C7 108.88(17) . . ?
C1 C6 C5 112.93(17) . . ?
C7 C6 C5 87.37(16) . . ?
C6 C7 C4 86.60(16) . . ?

loop_
_geom_bond_atom_site_label_1
_geom_bond_atom_site_label_2
_geom_bond_distance
_geom_bond_site_symmetry_2
_geom_bond_publ_flag
P1 O1 1.4679(18) . ?
P1 O2 1.5869(17) . ?
P1 O3 1.5935(15) . ?
P1 C11 1.782(2) . ?
P2 O6 1.4680(18) . ?
P2 O4 1.5914(15) . ?
P2 O5 1.5927(18) . ?
P2 C111 1.782(2) . ?
O3 C1 1.480(2) . ?
O2 C2 1.459(2) . ?
O4 C101 1.480(2) . ?
O5 C102 1.463(3) . ?
C1 C8 1.518(3) . ?
C1 C6 1.519(3) . ?
C1 C2 1.568(3) . ?
C10 C5 1.535(3) . ?
C11 C16 1.397(3) . ?
C11 C12 1.400(3) . ?
C12 C13 1.387(4) . ?
C13 C14 1.374(5) . ?
C14 C15 1.380(4) . ?
C15 C16 1.394(3) . ?
C101 C106 1.520(3) . ?
C101 C108 1.522(3) . ?
C101 C102 1.571(3) . ?
C102 C103 1.539(4) . ?
C103 C104 1.522(4) . ?
C104 C107 1.539(4) . ?
C104 C105 1.559(3) . ?
C105 C109 1.523(4) . ?
C105 C110 1.537(3) . ?
C105 C106 1.574(3) . ?
C106 C107 1.548(3) . ?
C111 C112 1.395(3) . ?
C111 C116 1.396(3) . ?
C112 C113 1.388(4) . ?
C113 C114 1.389(4) . ?
C114 C115 1.373(4) . ?
C115 C116 1.391(3) . ?
C2 C3 1.544(3) . ?
C3 C4 1.526(3) . ?
C4 C7 1.548(3) . ?
C4 C5 1.559(3) . ?
C5 C9 1.523(3) . ?
C5 C6 1.572(3) . ?
C6 C7 1.545(3) . ?
